data_7122982
loop_
_publ_author_name
'Li, Deng Yuan'
'Wang, An'
'Zhu, Xiao-Ping'
'Feng, Wei'
'Liu, Pei Nian'

_publ_section_title
;
 Direct access to substituted benzo[b]carbazoles through cascade
 annulation of 2-vinylbenzaldehydes with indoles
;
_journal_name_full 'Chemical Communications'
_journal_paper_doi 10.1039/C8CC10253H
_journal_year 2019
_chemical_formula_moiety 'C29 H26 N2 O2'
_chemical_formula_sum 'C29 H26 N2 O2'
_chemical_formula_weight 434.52
_space_group_crystal_system triclinic
_space_group_IT_number 2
_space_group_name_Hall '-P 1'
_space_group_name_H-M_alt 'P -1'
_symmetry_space_group_name_Hall '-P 1'
_symmetry_space_group_name_H-M 'P -1'
_atom_sites_solution_hydrogens geom
_atom_sites_solution_primary dual
_audit_creation_date 2017-02-22
_audit_creation_method
;
Olex2 1.2
(compiled 2016.11.30 svn.r3356 for OlexSys, GUI svn.r5292)
;
_audit_update_record
;
2018-12-15 deposited with the CCDC.    2019-02-14 downloaded from the CCDC.
;
_cell_angle_alpha 64.897(7)
_cell_angle_beta 85.931(9)
_cell_angle_gamma 82.683(7)
_cell_formula_units_Z 2
_cell_length_a 6.816(3)
_cell_length_b 12.787(6)
_cell_length_c 14.108(6)
_cell_measurement_reflns_used 1222
_cell_measurement_temperature 296
_cell_measurement_theta_max 22.27
_cell_measurement_theta_min 2.84
_cell_volume 1104.2(9)
_computing_cell_refinement 'SAINT v7.68A (Bruker, 2009)'
_computing_data_reduction 'SAINT v7.68A (Bruker, 2009)'
_computing_molecular_graphics 'Olex2 (Dolomanov et al., 2009)'
_computing_publication_material 'Olex2 (Dolomanov et al., 2009)'
_computing_structure_refinement 'ShelXL (Sheldrick, 2015)'
_computing_structure_solution 'ShelXT (Sheldrick, 2015)'
_diffrn_ambient_temperature 296.15
_diffrn_measured_fraction_theta_full 0.999
_diffrn_measured_fraction_theta_max 0.999
_diffrn_measurement_device_type 'Bruker APEX-II CCD'
_diffrn_measurement_method '\f and \w scans'
_diffrn_radiation_monochromator graphite
_diffrn_radiation_type MoK\a
_diffrn_radiation_wavelength 0.71073
_diffrn_reflns_av_R_equivalents 0.0451
_diffrn_reflns_av_unetI/netI 0.0848
_diffrn_reflns_Laue_measured_fraction_full 0.999
_diffrn_reflns_Laue_measured_fraction_max 0.999
_diffrn_reflns_limit_h_max 8
_diffrn_reflns_limit_h_min -8
_diffrn_reflns_limit_k_max 15
_diffrn_reflns_limit_k_min -15
_diffrn_reflns_limit_l_max 17
_diffrn_reflns_limit_l_min -17
_diffrn_reflns_number 8072
_diffrn_reflns_point_group_measured_fraction_full 0.999
_diffrn_reflns_point_group_measured_fraction_max 0.999
_diffrn_reflns_theta_full 25.242
_diffrn_reflns_theta_max 25.997
_diffrn_reflns_theta_min 1.769
_diffrn_standards_number 0
_exptl_absorpt_coefficient_mu 0.082
_exptl_absorpt_correction_T_max 0.7456
_exptl_absorpt_correction_T_min 0.5243
_exptl_absorpt_correction_type multi-scan
_exptl_absorpt_process_details
'SADABS-2008/1 (Bruker,2008) was used for absorption correction. wR2(int) was 0.0733 before and 0.0498 after correction. The Ratio of minimum to maximum transmission is 0.7032. The \l/2 correction factor is 0.0015.'
_exptl_crystal_colour yellow
_exptl_crystal_density_diffrn 1.307
_exptl_crystal_description block
_exptl_crystal_F_000 460
_exptl_crystal_size_max 0.08
_exptl_crystal_size_mid 0.05
_exptl_crystal_size_min 0.03
_refine_diff_density_max 0.242
_refine_diff_density_min -0.241
_refine_diff_density_rms 0.051
_refine_ls_extinction_method none
_refine_ls_goodness_of_fit_ref 0.927
_refine_ls_hydrogen_treatment constr
_refine_ls_matrix_type full
_refine_ls_number_parameters 303
_refine_ls_number_reflns 4348
_refine_ls_number_restraints 0
_refine_ls_restrained_S_all 0.927
_refine_ls_R_factor_all 0.1392
_refine_ls_R_factor_gt 0.0614
_refine_ls_shift/su_max 0.004
_refine_ls_shift/su_mean 0.000
_refine_ls_structure_factor_coef Fsqd
_refine_ls_weighting_details 'w=1/[\s^2^(Fo^2^)+(0.0913P)^2^] where P=(Fo^2^+2Fc^2^)/3'
_refine_ls_weighting_scheme calc
_refine_ls_wR_factor_gt 0.1469
_refine_ls_wR_factor_ref 0.1865
_reflns_Friedel_coverage 0.000
_reflns_number_gt 2007
_reflns_number_total 4348
_reflns_threshold_expression 'I > 2\s(I)'
_cod_data_source_file c8cc10253h2.cif
_cod_data_source_block mo_dm17103_0m
_cod_original_cell_volume 1104.2(8)
_cod_database_code 7122982
_shelx_shelxl_version_number 2016/6
_shelx_space_group_comment
;
The symmetry employed for this shelxl refinement is uniquely defined
by the following loop, which should always be used as a source of
symmetry information in preference to the above space-group names.
They are only intended as comments.
;
_shelx_estimated_absorpt_t_max 0.998
_shelx_estimated_absorpt_t_min 0.993
_olex2_refinement_description
;
1. Fixed Uiso
 At 1.2 times of:
  All C(H) groups
 At 1.5 times of:
  All C(H,H,H) groups
2.a Aromatic/amide H refined with riding coordinates:
 C2(H2), C3(H3), C4(H4), C10(H10), C11(H11), C12(H12), C13(H13), C20(H20),
 C24(H24), C25(H25), C26(H26)
2.b Idealised Me refined as rotating group:
 C17(H17A,H17B,H17C), C18(H18A,H18B,H18C), C19(H19A,H19B,H19C), C28(H28A,H28B,
 H28C), C29(H29A,H29B,H29C)
;
_olex2_submission_special_instructions 'No special instructions were received'

loop_
_space_group_symop_operation_xyz
'x, y, z'
'-x, -y, -z'

loop_
_atom_site_label
_atom_site_type_symbol
_atom_site_fract_x
_atom_site_fract_y
_atom_site_fract_z
_atom_site_U_iso_or_equiv
_atom_site_adp_type
_atom_site_occupancy
_atom_site_site_symmetry_order
_atom_site_calc_flag
_atom_site_refinement_flags_posn
O1 O -0.3056(4) 0.0103(2) -0.2550(2) 0.0934(9) Uani 1 1 d .
O2 O -0.4565(3) -0.49047(18) -0.15107(16) 0.0614(6) Uani 1 1 d .
N1 N -0.7828(3) -0.2367(2) -0.21498(19) 0.0507(6) Uani 1 1 d .
N2 N -0.9979(4) -0.5268(2) -0.3086(2) 0.0550(7) Uani 1 1 d .
C1 C -0.7268(4) -0.1583(2) -0.1816(2) 0.0506(8) Uani 1 1 d .
C2 C -0.8225(5) -0.1285(3) -0.1043(3) 0.0623(9) Uani 1 1 d .
H2 H -0.936144 -0.160997 -0.070000 0.075 Uiso 1 1 calc R
C3 C -0.7418(5) -0.0491(3) -0.0811(3) 0.0707(10) Uani 1 1 d .
H3 H -0.803617 -0.026490 -0.030780 0.085 Uiso 1 1 calc R
C4 C -0.5708(5) -0.0020(3) -0.1307(3) 0.0664(9) Uani 1 1 d .
H4 H -0.517895 0.050103 -0.112265 0.080 Uiso 1 1 calc R
C5 C -0.4780(5) -0.0318(3) -0.2075(3) 0.0583(8) Uani 1 1 d .
C6 C -0.5561(4) -0.1098(2) -0.2371(2) 0.0501(8) Uani 1 1 d .
C7 C -0.5121(4) -0.1573(2) -0.3153(2) 0.0465(7) Uani 1 1 d .
C8 C -0.3774(4) -0.1369(2) -0.3990(2) 0.0504(8) Uani 1 1 d .
C9 C -0.3891(4) -0.1980(2) -0.4630(2) 0.0505(8) Uani 1 1 d .
C10 C -0.2674(5) -0.1744(3) -0.5553(2) 0.0609(9) Uani 1 1 d .
H10 H -0.182487 -0.116928 -0.574979 0.073 Uiso 1 1 calc R
C11 C -0.2730(5) -0.2344(3) -0.6151(3) 0.0694(10) Uani 1 1 d .
H11 H -0.192298 -0.217202 -0.674594 0.083 Uiso 1 1 calc R
C12 C -0.3983(5) -0.3209(3) -0.5879(3) 0.0674(9) Uani 1 1 d .
H12 H -0.399863 -0.361830 -0.628757 0.081 Uiso 1 1 calc R
C13 C -0.5196(5) -0.3458(3) -0.5009(2) 0.0590(8) Uani 1 1 d .
H13 H -0.601147 -0.404741 -0.482741 0.071 Uiso 1 1 calc R
C14 C -0.5229(4) -0.2833(2) -0.4380(2) 0.0493(8) Uani 1 1 d .
C15 C -0.6564(4) -0.3074(2) -0.3502(2) 0.0455(7) Uani 1 1 d .
C16 C -0.6547(4) -0.2388(2) -0.2966(2) 0.0461(7) Uani 1 1 d .
C17 C -0.9653(5) -0.2902(3) -0.1804(3) 0.0666(9) Uani 1 1 d .
H17A H -1.023962 -0.294549 -0.238320 0.100 Uiso 1 1 calc GR
H17B H -1.055246 -0.244487 -0.153707 0.100 Uiso 1 1 calc GR
H17C H -0.937641 -0.367058 -0.126167 0.100 Uiso 1 1 calc GR
C18 C -0.2332(6) 0.1004(3) -0.2399(3) 0.0934(13) Uani 1 1 d .
H18A H -0.124081 0.127829 -0.287391 0.140 Uiso 1 1 calc GR
H18B H -0.189749 0.071791 -0.169157 0.140 Uiso 1 1 calc GR
H18C H -0.336485 0.163119 -0.252817 0.140 Uiso 1 1 calc GR
C19 C -0.2224(5) -0.0542(3) -0.4253(3) 0.0794(11) Uani 1 1 d .
H19A H -0.240071 -0.014446 -0.380315 0.119 Uiso 1 1 calc GR
H19B H -0.234960 0.001465 -0.496903 0.119 Uiso 1 1 calc GR
H19C H -0.093271 -0.096813 -0.415339 0.119 Uiso 1 1 calc GR
C20 C -0.9335(5) -0.4187(3) -0.3618(3) 0.0571(8) Uani 1 1 d .
H20 H -0.992233 -0.360551 -0.421614 0.069 Uiso 1 1 calc R
C21 C -0.7733(4) -0.4074(2) -0.3159(2) 0.0479(7) Uani 1 1 d .
C22 C -0.7321(4) -0.5179(2) -0.2270(2) 0.0445(7) Uani 1 1 d .
C23 C -0.5897(4) -0.5642(3) -0.1476(2) 0.0500(7) Uani 1 1 d .
C24 C -0.5908(5) -0.6771(3) -0.0733(2) 0.0582(8) Uani 1 1 d .
H24 H -0.496395 -0.708098 -0.021281 0.070 Uiso 1 1 calc R
C25 C -0.7332(5) -0.7451(3) -0.0760(3) 0.0610(9) Uani 1 1 d .
H25 H -0.730513 -0.821175 -0.025330 0.073 Uiso 1 1 calc R
C26 C -0.8763(5) -0.7045(2) -0.1499(3) 0.0575(9) Uani 1 1 d .
H26 H -0.971029 -0.750764 -0.150050 0.069 Uiso 1 1 calc R
C27 C -0.8736(4) -0.5896(2) -0.2256(2) 0.0487(7) Uani 1 1 d .
C28 C -1.1626(5) -0.5680(3) -0.3369(3) 0.0726(10) Uani 1 1 d .
H28A H -1.115275 -0.631994 -0.354009 0.109 Uiso 1 1 calc GR
H28B H -1.226921 -0.506297 -0.396467 0.109 Uiso 1 1 calc GR
H28C H -1.255111 -0.592930 -0.279124 0.109 Uiso 1 1 calc GR
C29 C -0.3044(5) -0.5350(3) -0.0755(3) 0.0715(10) Uani 1 1 d .
H29A H -0.228403 -0.473654 -0.082942 0.107 Uiso 1 1 calc GR
H29B H -0.219499 -0.595208 -0.086180 0.107 Uiso 1 1 calc GR
H29C H -0.362677 -0.566349 -0.006472 0.107 Uiso 1 1 calc GR

loop_
_atom_site_aniso_label
_atom_site_aniso_U_11
_atom_site_aniso_U_22
_atom_site_aniso_U_33
_atom_site_aniso_U_23
_atom_site_aniso_U_13
_atom_site_aniso_U_12
O1 0.094(2) 0.1070(19) 0.112(2) -0.0702(18) 0.0291(17) -0.0555(17)
O2 0.0576(13) 0.0679(13) 0.0603(14) -0.0245(12) -0.0084(11) -0.0177(11)
N1 0.0503(15) 0.0548(14) 0.0483(15) -0.0216(12) 0.0122(12) -0.0177(12)
N2 0.0481(15) 0.0613(15) 0.0623(17) -0.0299(14) -0.0034(13) -0.0139(13)
C1 0.0546(18) 0.0478(16) 0.0491(18) -0.0199(15) 0.0012(15) -0.0081(14)
C2 0.064(2) 0.068(2) 0.061(2) -0.0330(18) 0.0069(17) -0.0101(17)
C3 0.080(3) 0.074(2) 0.067(2) -0.040(2) 0.003(2) -0.005(2)
C4 0.081(3) 0.059(2) 0.067(2) -0.0331(18) -0.010(2) -0.0070(19)
C5 0.062(2) 0.0519(17) 0.061(2) -0.0228(17) 0.0008(17) -0.0125(16)
C6 0.0538(19) 0.0464(16) 0.0494(18) -0.0185(15) -0.0019(15) -0.0078(14)
C7 0.0469(17) 0.0438(15) 0.0466(17) -0.0156(14) 0.0004(14) -0.0095(13)
C8 0.0473(18) 0.0476(16) 0.0498(19) -0.0129(15) 0.0052(15) -0.0131(14)
C9 0.0491(18) 0.0496(16) 0.0461(18) -0.0139(14) 0.0046(14) -0.0075(14)
C10 0.060(2) 0.0639(19) 0.053(2) -0.0187(17) 0.0119(16) -0.0104(16)
C11 0.073(2) 0.079(2) 0.054(2) -0.0291(19) 0.0155(18) -0.007(2)
C12 0.074(2) 0.075(2) 0.056(2) -0.0315(19) 0.0044(19) -0.005(2)
C13 0.065(2) 0.0591(19) 0.055(2) -0.0262(17) 0.0030(17) -0.0087(16)
C14 0.0520(18) 0.0467(16) 0.0454(18) -0.0162(14) 0.0015(15) -0.0044(14)
C15 0.0456(17) 0.0437(15) 0.0461(17) -0.0169(14) 0.0039(14) -0.0109(13)
C16 0.0463(17) 0.0452(15) 0.0414(17) -0.0121(14) 0.0028(14) -0.0098(13)
C17 0.060(2) 0.075(2) 0.066(2) -0.0292(19) 0.0133(17) -0.0200(17)
C18 0.103(3) 0.081(3) 0.112(3) -0.047(2) -0.002(3) -0.042(2)
C19 0.081(3) 0.091(3) 0.076(3) -0.039(2) 0.026(2) -0.045(2)
C20 0.061(2) 0.0527(18) 0.056(2) -0.0193(16) -0.0072(17) -0.0075(16)
C21 0.0503(18) 0.0496(16) 0.0456(17) -0.0213(14) 0.0028(14) -0.0091(14)
C22 0.0403(16) 0.0494(16) 0.0459(17) -0.0214(14) 0.0035(13) -0.0101(13)
C23 0.0469(18) 0.0531(17) 0.0539(19) -0.0256(16) 0.0029(15) -0.0093(15)
C24 0.057(2) 0.0592(19) 0.052(2) -0.0190(17) -0.0025(16) -0.0027(16)
C25 0.064(2) 0.0509(17) 0.062(2) -0.0181(16) 0.0048(18) -0.0106(17)
C26 0.061(2) 0.0498(18) 0.066(2) -0.0283(17) 0.0192(18) -0.0187(16)
C27 0.0455(17) 0.0536(17) 0.0518(18) -0.0266(15) 0.0028(15) -0.0079(14)
C28 0.059(2) 0.082(2) 0.090(3) -0.045(2) -0.0101(19) -0.0184(18)
C29 0.050(2) 0.096(3) 0.074(2) -0.038(2) -0.0065(18) -0.0138(19)

loop_
_atom_type_symbol
_atom_type_description
_atom_type_scat_dispersion_real
_atom_type_scat_dispersion_imag
_atom_type_scat_source
C C 0.0033 0.0016 'International Tables Vol C Tables 4.2.6.8 and 6.1.1.4'
H H 0.0000 0.0000 'International Tables Vol C Tables 4.2.6.8 and 6.1.1.4'
N N 0.0061 0.0033 'International Tables Vol C Tables 4.2.6.8 and 6.1.1.4'
O O 0.0106 0.0060 'International Tables Vol C Tables 4.2.6.8 and 6.1.1.4'

loop_
_geom_angle_atom_site_label_1
_geom_angle_atom_site_label_2
_geom_angle_atom_site_label_3
_geom_angle
C5 O1 C18 120.6(3)
C23 O2 C29 117.8(2)
C1 N1 C16 108.8(2)
C1 N1 C17 122.8(3)
C16 N1 C17 127.6(3)
C20 N2 C27 107.7(3)
C20 N2 C28 125.9(3)
C27 N2 C28 126.4(3)
N1 C1 C2 126.0(3)
N1 C1 C6 110.6(3)
C2 C1 C6 123.4(3)
C1 C2 H2 121.4
C3 C2 C1 117.2(3)
C3 C2 H2 121.4
C2 C3 H3 119.2
C2 C3 C4 121.6(3)
C4 C3 H3 119.2
C3 C4 H4 119.7
C5 C4 C3 120.6(3)
C5 C4 H4 119.7
O1 C5 C4 121.7(3)
O1 C5 C6 117.7(3)
C4 C5 C6 120.6(3)
C1 C6 C7 106.1(3)
C5 C6 C1 116.5(3)
C5 C6 C7 137.4(3)
C8 C7 C6 134.8(3)
C8 C7 C16 119.1(3)
C16 C7 C6 106.0(2)
C7 C8 C9 117.8(3)
C7 C8 C19 123.5(3)
C9 C8 C19 118.8(3)
C10 C9 C8 121.0(3)
C14 C9 C8 121.5(3)
C14 C9 C10 117.5(3)
C9 C10 H10 119.2
C11 C10 C9 121.5(3)
C11 C10 H10 119.2
C10 C11 H11 119.7
C10 C11 C12 120.7(3)
C12 C11 H11 119.7
C11 C12 H12 120.0
C13 C12 C11 120.1(3)
C13 C12 H12 120.0
C12 C13 H13 119.4
C12 C13 C14 121.2(3)
C14 C13 H13 119.4
C9 C14 C15 120.8(3)
C13 C14 C9 118.9(3)
C13 C14 C15 120.3(3)
C14 C15 C21 120.1(3)
C16 C15 C14 116.0(3)
C16 C15 C21 123.6(3)
N1 C16 C7 108.3(3)
C15 C16 N1 127.4(3)
C15 C16 C7 124.2(3)
N1 C17 H17A 109.5
N1 C17 H17B 109.5
N1 C17 H17C 109.5
H17A C17 H17B 109.5
H17A C17 H17C 109.5
H17B C17 H17C 109.5
O1 C18 H18A 109.5
O1 C18 H18B 109.5
O1 C18 H18C 109.5
H18A C18 H18B 109.5
H18A C18 H18C 109.5
H18B C18 H18C 109.5
C8 C19 H19A 109.5
C8 C19 H19B 109.5
C8 C19 H19C 109.5
H19A C19 H19B 109.5
H19A C19 H19C 109.5
H19B C19 H19C 109.5
N2 C20 H20 124.2
C21 C20 N2 111.6(3)
C21 C20 H20 124.2
C20 C21 C15 128.6(3)
C20 C21 C22 105.4(3)
C22 C21 C15 125.9(3)
C23 C22 C21 134.9(3)
C27 C22 C21 107.3(2)
C27 C22 C23 117.8(3)
O2 C23 C22 115.8(2)
O2 C23 C24 124.4(3)
C24 C23 C22 119.8(3)
C23 C24 H24 119.9
C23 C24 C25 120.2(3)
C25 C24 H24 119.9
C24 C25 H25 118.6
C26 C25 C24 122.7(3)
C26 C25 H25 118.6
C25 C26 H26 121.6
C25 C26 C27 116.8(3)
C27 C26 H26 121.6
N2 C27 C22 108.0(2)
N2 C27 C26 129.3(3)
C26 C27 C22 122.7(3)
N2 C28 H28A 109.5
N2 C28 H28B 109.5
N2 C28 H28C 109.5
H28A C28 H28B 109.5
H28A C28 H28C 109.5
H28B C28 H28C 109.5
O2 C29 H29A 109.5
O2 C29 H29B 109.5
O2 C29 H29C 109.5
H29A C29 H29B 109.5
H29A C29 H29C 109.5
H29B C29 H29C 109.5

loop_
_geom_bond_atom_site_label_1
_geom_bond_atom_site_label_2
_geom_bond_distance
O1 C5 1.364(4)
O1 C18 1.410(4)
O2 C23 1.374(3)
O2 C29 1.424(4)
N1 C1 1.376(4)
N1 C16 1.402(4)
N1 C17 1.450(4)
N2 C20 1.377(4)
N2 C27 1.379(4)
N2 C28 1.446(4)
C1 C2 1.396(4)
C1 C6 1.412(4)
C2 H2 0.9300
C2 C3 1.376(4)
C3 H3 0.9300
C3 C4 1.385(5)
C4 H4 0.9300
C4 C5 1.382(5)
C5 C6 1.404(4)
C6 C7 1.467(4)
C7 C8 1.396(4)
C7 C16 1.445(4)
C8 C9 1.434(4)
C8 C19 1.506(4)
C9 C10 1.434(4)
C9 C14 1.423(4)
C10 H10 0.9300
C10 C11 1.363(4)
C11 H11 0.9300
C11 C12 1.391(5)
C12 H12 0.9300
C12 C13 1.372(4)
C13 H13 0.9300
C13 C14 1.423(4)
C14 C15 1.430(4)
C15 C16 1.382(4)
C15 C21 1.478(4)
C17 H17A 0.9600
C17 H17B 0.9600
C17 H17C 0.9600
C18 H18A 0.9600
C18 H18B 0.9600
C18 H18C 0.9600
C19 H19A 0.9600
C19 H19B 0.9600
C19 H19C 0.9600
C20 H20 0.9300
C20 C21 1.361(4)
C21 C22 1.446(4)
C22 C23 1.412(4)
C22 C27 1.407(4)
C23 C24 1.379(4)
C24 H24 0.9300
C24 C25 1.395(4)
C25 H25 0.9300
C25 C26 1.365(4)
C26 H26 0.9300
C26 C27 1.406(4)
C28 H28A 0.9600
C28 H28B 0.9600
C28 H28C 0.9600
C29 H29A 0.9600
C29 H29B 0.9600
C29 H29C 0.9600
